data_4026066
loop_
_publ_author_name
'Li-Fang Yu'
'Hai-Ning Hu'
'Fa-Jun Nan'

_publ_section_title
;
 Total Synthesis of Lathyranoic Acid A
;
_journal_name_full 'Journal of Organic Chemistry'
_journal_page_first 1448
_journal_page_last 1451
_journal_paper_doi 10.1021/jo102033h
_journal_volume 76
_journal_year 2011
_chemical_absolute_configuration ad
_chemical_formula_sum 'C24 H23 Br O6'
_chemical_formula_weight 487.33
_chemical_name_systematic
; 
 ? 
;
_space_group_IT_number 4
_symmetry_cell_setting monoclinic
_symmetry_space_group_name_Hall 'P 2yb'
_symmetry_space_group_name_H-M 'P 1 21 1'
_atom_sites_solution_hydrogens geom
_atom_sites_solution_primary direct
_atom_sites_solution_secondary difmap
_audit_creation_method SHELXL-97
_cell_angle_alpha 90.00
_cell_angle_beta 92.456(4)
_cell_angle_gamma 90.00
_cell_formula_units_Z 2
_cell_length_a 6.6814(14)
_cell_length_b 15.308(3)
_cell_length_c 11.355(2)
_cell_measurement_reflns_used 1210
_cell_measurement_temperature 293(2)
_cell_measurement_theta_max 42.216
_cell_measurement_theta_min 4.469
_cell_volume 1160.3(4)
_computing_cell_refinement 'Bruker SMART'
_computing_data_collection 'Bruker SMART'
_computing_data_reduction 'Bruker SHELXTL'
_computing_molecular_graphics 'Bruker SHELXTL'
_computing_publication_material 'Bruker SHELXTL'
_computing_structure_refinement 'SHELXL-97 (Sheldrick, 1997)'
_computing_structure_solution 'SHELXS-97 (Sheldrick, 1990)'
_diffrn_ambient_temperature 293(2)
_diffrn_measured_fraction_theta_full 0.998
_diffrn_measured_fraction_theta_max 0.998
_diffrn_measurement_device_type 'CCD area detector'
_diffrn_measurement_method 'phi and omega scans'
_diffrn_radiation_monochromator graphite
_diffrn_radiation_source 'fine-focus sealed tube'
_diffrn_radiation_type MoK\a
_diffrn_radiation_wavelength 0.71073
_diffrn_reflns_av_R_equivalents 0.0690
_diffrn_reflns_av_sigmaI/netI 0.1004
_diffrn_reflns_limit_h_max 8
_diffrn_reflns_limit_h_min -7
_diffrn_reflns_limit_k_max 18
_diffrn_reflns_limit_k_min -18
_diffrn_reflns_limit_l_max 8
_diffrn_reflns_limit_l_min -13
_diffrn_reflns_number 6024
_diffrn_reflns_theta_full 25.49
_diffrn_reflns_theta_max 25.49
_diffrn_reflns_theta_min 2.23
_exptl_absorpt_coefficient_mu 1.807
_exptl_absorpt_correction_T_max 1.0000
_exptl_absorpt_correction_T_min 0.7734
_exptl_absorpt_correction_type empirical
_exptl_absorpt_process_details sadabs
_exptl_crystal_colour colorless
_exptl_crystal_density_diffrn 1.395
_exptl_crystal_description prismatic
_exptl_crystal_F_000 500
_exptl_crystal_size_max 0.363
_exptl_crystal_size_mid 0.278
_exptl_crystal_size_min 0.226
_refine_diff_density_max 0.461
_refine_diff_density_min -0.266
_refine_diff_density_rms 0.067
_refine_ls_abs_structure_details 'Flack H D (1983), Acta Cryst. A39, 876-881'
_refine_ls_abs_structure_Flack 0.029(17)
_refine_ls_extinction_method none
_refine_ls_goodness_of_fit_ref 0.827
_refine_ls_hydrogen_treatment constr
_refine_ls_matrix_type full
_refine_ls_number_parameters 282
_refine_ls_number_reflns 4080
_refine_ls_number_restraints 1
_refine_ls_restrained_S_all 0.827
_refine_ls_R_factor_all 0.1285
_refine_ls_R_factor_gt 0.0668
_refine_ls_shift/su_max 0.016
_refine_ls_shift/su_mean 0.002
_refine_ls_structure_factor_coef Fsqd
_refine_ls_weighting_details 'calc w=1/[\s^2^(Fo^2^)+(0.0963P)^2^+0.0000P] where P=(Fo^2^+2Fc^2^)/3'
_refine_ls_weighting_scheme calc
_refine_ls_wR_factor_gt 0.1575
_refine_ls_wR_factor_ref 0.1803
_reflns_number_gt 1863
_reflns_number_total 4080
_reflns_threshold_expression >2sigma(I)
_cod_data_source_file jo102033h_si_003.cif
_cod_data_source_block cd28583
_cod_database_code 4026066

loop_
_symmetry_equiv_pos_as_xyz
'x, y, z'
'-x, y+1/2, -z'

loop_
_atom_site_label
_atom_site_type_symbol
_atom_site_fract_x
_atom_site_fract_y
_atom_site_fract_z
_atom_site_U_iso_or_equiv
_atom_site_adp_type
_atom_site_occupancy
_atom_site_symmetry_multiplicity
_atom_site_calc_flag
_atom_site_refinement_flags
Br Br 0.24279(16) 1.03864(9) -0.06643(10) 0.1367(5) Uani 1 1 d .
O1 O 1.3583(9) 0.7333(4) 0.1881(5) 0.0980(19) Uani 1 1 d .
O2 O 1.1903(7) 0.8069(3) 0.3153(4) 0.0669(13) Uani 1 1 d .
O3 O 0.9299(7) 0.9391(4) 0.3682(4) 0.0789(14) Uani 1 1 d .
O4 O 1.0789(9) 1.0586(4) 0.3024(5) 0.0935(17) Uani 1 1 d .
O5 O 0.9680(6) 0.7731(3) 0.5951(4) 0.0695(13) Uani 1 1 d .
O6 O 0.6351(7) 0.7638(5) 0.5943(5) 0.1001(19) Uani 1 1 d .
C1 C 1.3082(11) 0.7361(5) 0.2868(7) 0.0641(19) Uani 1 1 d .
C2 C 1.3589(9) 0.6724(5) 0.3819(5) 0.0637(19) Uani 1 1 d .
H2 H 1.4870 0.6834 0.4245 0.076 Uiso 1 1 calc R
C3 C 1.3030(11) 0.5789(5) 0.3728(6) 0.067(2) Uani 1 1 d .
C4 C 1.1982(9) 0.6369(5) 0.4568(6) 0.0628(19) Uani 1 1 d .
H4 H 1.2382 0.6286 0.5401 0.075 Uiso 1 1 calc R
C5 C 0.9861(9) 0.6697(4) 0.4339(6) 0.0606(18) Uani 1 1 d .
H5A H 0.8948 0.6345 0.4782 0.073 Uiso 1 1 calc R
H5B H 0.9491 0.6634 0.3508 0.073 Uiso 1 1 calc R
C6 C 0.9660(9) 0.7652(5) 0.4695(6) 0.0621(18) Uani 1 1 d .
H6 H 0.8406 0.7891 0.4351 0.075 Uiso 1 1 calc R
C7 C 1.1421(10) 0.8224(4) 0.4349(5) 0.0564(18) Uani 1 1 d .
H7 H 1.2591 0.8084 0.4864 0.068 Uiso 1 1 calc R
C8 C 1.0991(11) 0.9191(5) 0.4436(7) 0.074(2) Uani 1 1 d .
H8A H 1.0721 0.9343 0.5243 0.089 Uiso 1 1 calc R
H8B H 1.2144 0.9524 0.4201 0.089 Uiso 1 1 calc R
C9 C 1.1955(12) 0.5432(7) 0.2610(6) 0.092(2) Uani 1 1 d .
H9A H 1.1027 0.5861 0.2298 0.137 Uiso 1 1 calc R
H9B H 1.1241 0.4909 0.2798 0.137 Uiso 1 1 calc R
H9C H 1.2922 0.5302 0.2034 0.137 Uiso 1 1 calc R
C10 C 1.4533(12) 0.5129(6) 0.4275(8) 0.102(3) Uani 1 1 d .
H10A H 1.5546 0.5005 0.3724 0.152 Uiso 1 1 calc R
H10B H 1.3846 0.4599 0.4460 0.152 Uiso 1 1 calc R
H10C H 1.5148 0.5371 0.4982 0.152 Uiso 1 1 calc R
C11 C 0.9419(12) 1.0080(5) 0.2982(6) 0.065(2) Uani 1 1 d .
C12 C 0.7643(11) 1.0153(5) 0.2136(6) 0.0637(18) Uani 1 1 d .
C13 C 0.5987(12) 0.9621(5) 0.2194(7) 0.077(2) Uani 1 1 d .
H13 H 0.5936 0.9206 0.2790 0.093 Uiso 1 1 calc R
C14 C 0.4385(13) 0.9696(6) 0.1372(7) 0.086(2) Uani 1 1 d .
H14 H 0.3244 0.9352 0.1423 0.103 Uiso 1 1 calc R
C15 C 0.4553(12) 1.0284(7) 0.0502(7) 0.086(2) Uani 1 1 d .
C16 C 0.6157(14) 1.0834(6) 0.0413(8) 0.093(3) Uani 1 1 d .
H16 H 0.6193 1.1239 -0.0197 0.112 Uiso 1 1 calc R
C17 C 0.7733(13) 1.0774(5) 0.1252(8) 0.086(2) Uani 1 1 d .
H17 H 0.8829 1.1146 0.1220 0.103 Uiso 1 1 calc R
C18 C 0.7915(12) 0.7734(5) 0.6506(7) 0.072(2) Uani 1 1 d .
C19 C 0.8150(11) 0.7837(5) 0.7780(6) 0.0668(18) Uani 1 1 d .
C20 C 1.0018(12) 0.7953(6) 0.8345(6) 0.082(2) Uani 1 1 d .
H20 H 1.1173 0.7968 0.7917 0.098 Uiso 1 1 calc R
C21 C 1.0123(18) 0.8045(7) 0.9545(9) 0.105(3) Uani 1 1 d .
H21 H 1.1378 0.8116 0.9919 0.125 Uiso 1 1 calc R
C22 C 0.857(2) 0.8039(7) 1.0189(9) 0.123(4) Uani 1 1 d .
H22 H 0.8700 0.8118 1.1001 0.147 Uiso 1 1 calc R
C23 C 0.6701(19) 0.7913(9) 0.9640(10) 0.130(4) Uani 1 1 d .
H23 H 0.5568 0.7887 1.0086 0.156 Uiso 1 1 calc R
C24 C 0.6527(14) 0.7830(8) 0.8486(9) 0.113(3) Uani 1 1 d .
H24 H 0.5253 0.7764 0.8133 0.136 Uiso 1 1 calc R

loop_
_atom_site_aniso_label
_atom_site_aniso_U_11
_atom_site_aniso_U_22
_atom_site_aniso_U_33
_atom_site_aniso_U_23
_atom_site_aniso_U_13
_atom_site_aniso_U_12
Br 0.1214(8) 0.1523(11) 0.1322(9) 0.0323(8) -0.0431(6) 0.0051(8)
O1 0.127(5) 0.112(5) 0.057(4) 0.009(3) 0.020(3) -0.013(4)
O2 0.074(3) 0.070(3) 0.056(3) 0.011(2) -0.006(3) -0.011(3)
O3 0.067(3) 0.068(4) 0.099(4) 0.013(3) -0.016(3) -0.005(3)
O4 0.092(4) 0.074(4) 0.112(4) 0.000(3) -0.012(3) -0.022(4)
O5 0.055(3) 0.096(4) 0.058(3) 0.001(3) -0.004(2) -0.002(3)
O6 0.055(3) 0.152(6) 0.093(4) -0.023(4) -0.013(3) -0.007(3)
C1 0.070(4) 0.074(6) 0.048(5) -0.002(4) -0.007(4) -0.018(4)
C2 0.051(4) 0.083(6) 0.055(4) 0.006(3) -0.013(3) -0.014(4)
C3 0.068(4) 0.065(5) 0.066(4) 0.000(4) -0.016(4) -0.006(4)
C4 0.059(4) 0.083(5) 0.044(4) 0.014(4) -0.016(3) -0.006(4)
C5 0.063(4) 0.060(5) 0.058(4) 0.008(3) -0.009(3) -0.014(4)
C6 0.058(4) 0.070(6) 0.057(4) 0.007(3) -0.009(3) -0.004(4)
C7 0.059(4) 0.065(5) 0.044(4) -0.002(3) -0.010(3) -0.003(4)
C8 0.068(4) 0.079(6) 0.073(5) -0.004(4) -0.016(4) -0.007(4)
C9 0.100(5) 0.077(6) 0.097(5) -0.008(5) -0.011(4) -0.017(6)
C10 0.080(5) 0.100(8) 0.124(7) 0.025(5) -0.012(5) 0.030(5)
C11 0.079(5) 0.051(5) 0.068(5) -0.009(4) 0.020(4) -0.002(4)
C12 0.072(4) 0.055(5) 0.064(4) -0.002(4) 0.008(4) 0.003(4)
C13 0.092(5) 0.058(5) 0.083(6) -0.003(4) 0.011(5) 0.002(5)
C14 0.087(6) 0.073(6) 0.096(6) 0.009(5) -0.006(5) -0.001(5)
C15 0.083(5) 0.081(6) 0.094(6) 0.016(6) -0.004(4) 0.008(6)
C16 0.105(7) 0.079(6) 0.094(6) 0.032(5) -0.007(5) 0.008(6)
C17 0.098(6) 0.064(6) 0.097(6) 0.014(5) 0.009(5) -0.018(4)
C18 0.068(5) 0.081(6) 0.068(5) -0.007(4) 0.009(4) -0.001(4)
C19 0.073(4) 0.059(5) 0.069(5) -0.008(4) 0.007(4) -0.004(4)
C20 0.089(5) 0.096(6) 0.059(5) -0.010(4) -0.001(4) -0.005(5)
C21 0.132(8) 0.115(8) 0.065(6) 0.004(5) -0.008(6) 0.016(7)
C22 0.194(13) 0.118(9) 0.057(6) -0.025(5) 0.017(8) -0.021(9)
C23 0.153(11) 0.163(11) 0.079(7) -0.016(7) 0.051(8) -0.037(9)
C24 0.109(7) 0.144(10) 0.089(7) -0.020(6) 0.039(6) -0.013(7)

loop_
_atom_type_symbol
_atom_type_description
_atom_type_scat_dispersion_real
_atom_type_scat_dispersion_imag
_atom_type_scat_source
C C 0.0033 0.0016 'International Tables Vol C Tables 4.2.6.8 and 6.1.1.4'
H H 0.0000 0.0000 'International Tables Vol C Tables 4.2.6.8 and 6.1.1.4'
O O 0.0106 0.0060 'International Tables Vol C Tables 4.2.6.8 and 6.1.1.4'
Br Br -0.2901 2.4595 'International Tables Vol C Tables 4.2.6.8 and 6.1.1.4'

loop_
_geom_angle_atom_site_label_1
_geom_angle_atom_site_label_2
_geom_angle_atom_site_label_3
_geom_angle
C1 O2 C7 120.4(5)
C11 O3 C8 117.8(6)
C18 O5 C6 119.4(5)
O1 C1 O2 115.9(7)
O1 C1 C2 126.9(8)
O2 C1 C2 117.3(6)
C3 C2 C1 122.4(6)
C3 C2 C4 60.4(5)
C1 C2 C4 120.3(6)
C3 C2 H2 114.4
C1 C2 H2 114.4
C4 C2 H2 114.4
C2 C3 C4 60.4(5)
C2 C3 C9 120.7(6)
C4 C3 C9 121.6(6)
C2 C3 C10 116.6(6)
C4 C3 C10 116.5(6)
C9 C3 C10 112.0(7)
C3 C4 C2 59.2(5)
C3 C4 C5 123.0(6)
C2 C4 C5 118.0(5)
C3 C4 H4 115.0
C2 C4 H4 115.0
C5 C4 H4 115.0
C4 C5 C6 111.4(6)
C4 C5 H5A 109.4
C6 C5 H5A 109.4
C4 C5 H5B 109.4
C6 C5 H5B 109.4
H5A C5 H5B 108.0
O5 C6 C5 110.4(6)
O5 C6 C7 103.5(5)
C5 C6 C7 113.8(6)
O5 C6 H6 109.7
C5 C6 H6 109.7
C7 C6 H6 109.7
O2 C7 C8 106.0(5)
O2 C7 C6 110.8(5)
C8 C7 C6 113.1(6)
O2 C7 H7 108.9
C8 C7 H7 108.9
C6 C7 H7 108.9
O3 C8 C7 108.7(6)
O3 C8 H8A 109.9
C7 C8 H8A 110.0
O3 C8 H8B 110.0
C7 C8 H8B 109.9
H8A C8 H8B 108.3
C3 C9 H9A 109.5
C3 C9 H9B 109.5
H9A C9 H9B 109.5
C3 C9 H9C 109.5
H9A C9 H9C 109.5
H9B C9 H9C 109.5
C3 C10 H10A 109.5
C3 C10 H10B 109.5
H10A C10 H10B 109.5
C3 C10 H10C 109.5
H10A C10 H10C 109.5
H10B C10 H10C 109.5
O4 C11 O3 123.8(7)
O4 C11 C12 124.1(7)
O3 C11 C12 112.1(7)
C13 C12 C17 120.0(7)
C13 C12 C11 122.8(7)
C17 C12 C11 117.2(7)
C12 C13 C14 121.0(7)
C12 C13 H13 119.5
C14 C13 H13 119.5
C15 C14 C13 117.4(8)
C15 C14 H14 121.3
C13 C14 H14 121.3
C14 C15 C16 123.8(8)
C14 C15 Br 118.8(7)
C16 C15 Br 117.4(7)
C15 C16 C17 118.7(7)
C15 C16 H16 120.6
C17 C16 H16 120.6
C12 C17 C16 119.1(7)
C12 C17 H17 120.5
C16 C17 H17 120.5
O6 C18 O5 120.1(6)
O6 C18 C19 126.2(7)
O5 C18 C19 113.7(7)
C24 C19 C20 116.6(7)
C24 C19 C18 121.6(8)
C20 C19 C18 121.9(7)
C21 C20 C19 118.6(8)
C21 C20 H20 120.7
C19 C20 H20 120.7
C22 C21 C20 123.6(11)
C22 C21 H21 118.2
C20 C21 H21 118.2
C21 C22 C23 118.4(9)
C21 C22 H22 120.8
C23 C22 H22 120.8
C24 C23 C22 120.2(10)
C24 C23 H23 119.9
C22 C23 H23 119.9
C23 C24 C19 122.7(10)
C23 C24 H24 118.7
C19 C24 H24 118.6

loop_
_geom_bond_atom_site_label_1
_geom_bond_atom_site_label_2
_geom_bond_distance
Br C15 1.906(7)
O1 C1 1.184(8)
O2 C1 1.386(9)
O2 C7 1.428(7)
O3 C11 1.325(9)
O3 C8 1.422(8)
O4 C11 1.198(8)
O5 C18 1.360(8)
O5 C6 1.431(8)
O6 C18 1.211(8)
C1 C2 1.483(10)
C2 C3 1.481(10)
C2 C4 1.500(9)
C2 H2 0.9800
C3 C4 1.499(10)
C3 C9 1.532(10)
C3 C10 1.538(11)
C4 C5 1.516(9)
C4 H4 0.9800
C5 C6 1.524(10)
C5 H5A 0.9700
C5 H5B 0.9700
C6 C7 1.532(10)
C6 H6 0.9800
C7 C8 1.511(10)
C7 H7 0.9800
C8 H8A 0.9700
C8 H8B 0.9700
C9 H9A 0.9600
C9 H9B 0.9600
C9 H9C 0.9600
C10 H10A 0.9600
C10 H10B 0.9600
C10 H10C 0.9600
C11 C12 1.498(10)
C12 C13 1.377(10)
C12 C17 1.387(10)
C13 C14 1.395(10)
C13 H13 0.9300
C14 C15 1.345(11)
C14 H14 0.9300
C15 C16 1.370(11)
C16 C17 1.392(12)
C16 H16 0.9300
C17 H17 0.9300
C18 C19 1.458(10)
C19 C24 1.376(10)
C19 C20 1.390(10)
C20 C21 1.368(11)
C20 H20 0.9300
C21 C22 1.297(13)
C21 H21 0.9300
C22 C23 1.383(14)
C22 H22 0.9300
C23 C24 1.317(13)
C23 H23 0.9300
C24 H24 0.9300

loop_
_geom_torsion_atom_site_label_1
_geom_torsion_atom_site_label_2
_geom_torsion_atom_site_label_3
_geom_torsion_atom_site_label_4
_geom_torsion
C7 O2 C1 O1 -172.3(6)
C7 O2 C1 C2 7.6(8)
O1 C1 C2 C3 -59.6(10)
O2 C1 C2 C3 120.5(7)
O1 C1 C2 C4 -131.7(8)
O2 C1 C2 C4 48.4(8)
C1 C2 C3 C4 -109.1(7)
C1 C2 C3 C9 2.3(10)
C4 C2 C3 C9 111.3(7)
C1 C2 C3 C10 144.1(7)
C4 C2 C3 C10 -106.9(7)
C9 C3 C4 C2 -109.9(8)
C10 C3 C4 C2 107.0(7)
C2 C3 C4 C5 105.3(7)
C9 C3 C4 C5 -4.6(11)
C10 C3 C4 C5 -147.6(7)
C1 C2 C4 C3 112.4(7)
C3 C2 C4 C5 -113.7(7)
C1 C2 C4 C5 -1.3(10)
C3 C4 C5 C6 -138.8(7)
C2 C4 C5 C6 -69.0(8)
C18 O5 C6 C5 -93.0(7)
C18 O5 C6 C7 144.9(6)
C4 C5 C6 O5 -74.1(6)
C4 C5 C6 C7 41.6(7)
C1 O2 C7 C8 155.1(6)
C1 O2 C7 C6 -81.7(7)
O5 C6 C7 O2 167.0(5)
C5 C6 C7 O2 47.2(7)
O5 C6 C7 C8 -74.1(7)
C5 C6 C7 C8 166.2(5)
C11 O3 C8 C7 -133.3(6)
O2 C7 C8 O3 62.6(7)
C6 C7 C8 O3 -59.1(7)
C8 O3 C11 O4 -7.1(10)
C8 O3 C11 C12 173.1(5)
O4 C11 C12 C13 -172.4(7)
O3 C11 C12 C13 7.4(9)
O4 C11 C12 C17 9.0(10)
O3 C11 C12 C17 -171.1(6)
C17 C12 C13 C14 0.1(11)
C11 C12 C13 C14 -178.4(7)
C12 C13 C14 C15 2.2(12)
C13 C14 C15 C16 -3.0(13)
C13 C14 C15 Br 178.4(6)
C14 C15 C16 C17 1.4(14)
Br C15 C16 C17 180.0(6)
C13 C12 C17 C16 -1.8(11)
C11 C12 C17 C16 176.8(7)
C15 C16 C17 C12 1.1(12)
C6 O5 C18 O6 2.7(12)
C6 O5 C18 C19 -178.8(6)
O6 C18 C19 C24 0.3(14)
O5 C18 C19 C24 -178.2(8)
O6 C18 C19 C20 -179.3(9)
O5 C18 C19 C20 2.3(11)
C24 C19 C20 C21 0.5(12)
C18 C19 C20 C21 -180.0(8)
C19 C20 C21 C22 -0.7(16)
C20 C21 C22 C23 1.6(18)
C21 C22 C23 C24 -2.2(19)
C22 C23 C24 C19 2(2)
C20 C19 C24 C23 -1.1(15)
C18 C19 C24 C23 179.3(11)
